data_4322281
loop_
_publ_author_name
'Seth M. Cohen'
'St\'ephane Petoud'
'Kenneth N. Raymond'

_publ_contact_author
;
      Kenneth N. Raymond
      Department of Chemistry
      University of California
      Berkeley
      CA 94720-1460
      USA
;
_publ_contact_author_email raymond@garnet.berkeley.edu
_publ_contact_author_fax '1 510 4865283'
_publ_contact_author_phone '1 510 6427219'
_publ_section_title
;
 A Novel Salicylate-Based Macrobicycle with a "Split Personality"
;
_journal_name_full 'Inorganic Chemistry'
_journal_page_first 4522
_journal_page_last 4529
_journal_paper_doi 10.1021/ic990411k
_journal_volume 38
_journal_year 1999
_chemical_compound_source synthetic
_chemical_formula_sum 'C36 H39 Br4 Fe2 N8 O9'
_chemical_formula_weight 1159.09
_chemical_name_common 'Ferric Macrobicyclic TRENSAM'
_chemical_name_systematic
;
 ?
;
_space_group_IT_number 14
_symmetry_cell_setting monoclinic
_symmetry_space_group_name_Hall '-P 2yn'
_symmetry_space_group_name_H-M 'P 1 21/n 1'
_atom_sites_solution_hydrogens geom
_atom_sites_solution_primary direct
_atom_sites_solution_secondary difmap
_audit_creation_method SHELXL
_cell_angle_alpha 90.00
_cell_angle_beta 98.8290(10)
_cell_angle_gamma 90.00
_cell_formula_units_Z 4
_cell_length_a 10.7156(2)
_cell_length_b 23.10490(10)
_cell_length_c 19.8373(3)
_cell_measurement_reflns_used 6927
_cell_measurement_temperature 157(2)
_cell_measurement_theta_max 23.23
_cell_measurement_theta_min 1.36
_cell_volume 4853.18(12)
_computing_cell_refinement 'Siemens SMART'
_computing_data_collection 'Siemens SMART'
_computing_data_reduction 'Siemens SAINT'
_computing_molecular_graphics 'Siemens SHELXTL XP'
_computing_publication_material 'Siemens SHELXTL XL'
_computing_structure_refinement 'SHELXL-93 (Sheldrick, 1993)'
_computing_structure_solution 'SHELXS-86 (Sheldrick, 1990)'
_diffrn_ambient_temperature 157(2)
_diffrn_measurement_device 'Siemens SMART'
_diffrn_measurement_method '\w scans'
_diffrn_radiation_monochromator graphite
_diffrn_radiation_source 'fine-focus sealed tube'
_diffrn_radiation_type MoK\a
_diffrn_radiation_wavelength 0.71073
_diffrn_reflns_av_R_equivalents 0.0599
_diffrn_reflns_av_sigmaI/netI 0.0581
_diffrn_reflns_limit_h_max 11
_diffrn_reflns_limit_h_min -11
_diffrn_reflns_limit_k_max 24
_diffrn_reflns_limit_k_min -25
_diffrn_reflns_limit_l_max 21
_diffrn_reflns_limit_l_min -14
_diffrn_reflns_number 20021
_diffrn_reflns_theta_max 23.23
_diffrn_reflns_theta_min 1.36
_exptl_absorpt_coefficient_mu 3.945
_exptl_absorpt_correction_type none
_exptl_crystal_colour Orange-red
_exptl_crystal_density_diffrn 1.586
_exptl_crystal_description 'Transparent blocks'
_exptl_crystal_F_000 2300
_exptl_crystal_size_max 0.35
_exptl_crystal_size_mid 0.20
_exptl_crystal_size_min 0.04
_refine_diff_density_max 0.616
_refine_diff_density_min -0.779
_refine_diff_density_rms 0.086
_refine_ls_extinction_method none
_refine_ls_goodness_of_fit_all 1.133
_refine_ls_goodness_of_fit_obs 1.150
_refine_ls_matrix_type full
_refine_ls_number_parameters 659
_refine_ls_number_reflns 6920
_refine_ls_number_restraints 0
_refine_ls_restrained_S_all 1.138
_refine_ls_restrained_S_obs 1.150
_refine_ls_R_factor_all 0.0886
_refine_ls_R_factor_obs 0.0590
_refine_ls_shift/esd_max 0.505
_refine_ls_shift/esd_mean 0.014
_refine_ls_structure_factor_coef Fsqd
_refine_ls_weighting_details 'w=1/[\s^2^(Fo^2^)+(0.0444P)^2^+17.8859P] where P=(Fo^2^+2Fc^2^)/3'
_refine_ls_weighting_scheme calc
_refine_ls_wR_factor_all 0.1474
_refine_ls_wR_factor_obs 0.1278
_reflns_number_observed 5260
_reflns_number_total 6927
_reflns_observed_criterion >2sigma(I)
_cod_data_source_file ic990411k_1.cif
_cod_data_source_block Fe[macrobicyclicTRENSAM]
_cod_depositor_comments
;
The following automatic conversions were performed:

'_refine_ls_weighting_scheme' value 'calc
w=1/[\s^2^(Fo^2^)+(0.0444P)^2^+17.8859P] where P=(Fo^2^+2Fc^2^)/3'
was changed to 'calc'. New tag '_refine_ls_weighting_details' was
created. The value of the new tag was set to
'w=1/[\s^2^(Fo^2^)+(0.0444P)^2^+17.8859P] where P=(Fo^2^+2Fc^2^)/3'.

Automatic conversion script
Id: cif_fix_values 3143 2015-03-26 13:38:13Z robertas 
;
_cod_database_code 4322281

loop_
_symmetry_equiv_pos_as_xyz
'x, y, z'
'-x+1/2, y+1/2, -z+1/2'
'-x, -y, -z'
'x-1/2, -y-1/2, z-1/2'

loop_
_atom_site_aniso_label
_atom_site_aniso_U_11
_atom_site_aniso_U_22
_atom_site_aniso_U_33
_atom_site_aniso_U_23
_atom_site_aniso_U_13
_atom_site_aniso_U_12
Fe1 0.0145(4) 0.0140(4) 0.0155(4) -0.0002(3) 0.0027(3) 0.0001(3)
Br1 0.0260(4) 0.0408(4) 0.0784(6) 0.0056(4) 0.0111(3) 0.0051(3)
O32 0.017(2) 0.015(2) 0.021(2) -0.003(2) 0.000(2) -0.002(2)
O23 0.020(2) 0.018(2) 0.023(2) -0.006(2) 0.008(2) -0.003(2)
O13 0.016(2) 0.023(2) 0.016(2) 0.003(2) 0.0030(15) 0.000(2)
O12 0.016(2) 0.019(2) 0.018(2) 0.004(2) 0.0010(15) 0.001(2)
O12A 0.029(2) 0.041(3) 0.021(2) 0.007(2) 0.011(2) 0.000(2)
O33 0.021(2) 0.019(2) 0.019(2) -0.001(2) -0.001(2) 0.003(2)
O22 0.019(2) 0.023(2) 0.018(2) -0.001(2) 0.006(2) -0.002(2)
O22A 0.046(3) 0.018(2) 0.037(3) -0.006(2) 0.010(2) 0.000(2)
O32A 0.038(3) 0.038(3) 0.039(3) 0.016(2) -0.011(2) 0.001(2)
O40 0.025(2) 0.030(2) 0.036(2) -0.006(2) 0.013(2) -0.010(2)
O50 0.106(5) 0.060(4) 0.087(5) 0.021(3) 0.047(4) 0.016(4)
O90 0.076(7) 0.189(15) 0.055(8) 0.015(7) -0.008(6) -0.079(8)
N12A 0.021(3) 0.027(3) 0.022(3) 0.007(2) 0.009(2) 0.001(2)
N22 0.028(3) 0.025(3) 0.019(3) 0.000(2) 0.007(2) 0.000(2)
N32A 0.029(3) 0.026(3) 0.026(3) 0.010(2) 0.002(2) 0.006(2)
N22A 0.033(3) 0.019(3) 0.028(3) -0.001(2) 0.007(2) -0.004(2)
N1 0.016(2) 0.016(3) 0.019(3) 0.004(2) 0.003(2) 0.001(2)
N12 0.013(2) 0.026(3) 0.022(3) 0.005(2) 0.005(2) 0.001(2)
N32 0.017(2) 0.020(3) 0.025(3) -0.002(2) -0.001(2) -0.004(2)
N1A 0.023(3) 0.023(3) 0.031(3) 0.007(2) 0.006(2) 0.001(2)
N40 0.025(3) 0.028(3) 0.043(3) -0.003(2) 0.013(2) -0.006(2)
N50 0.052(5) 0.112(7) 0.089(6) 0.004(6) 0.000(4) 0.009(5)
C23 0.010(3) 0.024(3) 0.021(3) -0.003(3) 0.005(2) 0.001(2)
C17 0.018(3) 0.013(3) 0.023(3) -0.004(2) 0.005(2) 0.001(2)
C37 0.013(3) 0.027(3) 0.019(3) 0.003(2) 0.005(2) 0.001(2)
C33A 0.018(3) 0.034(3) 0.027(3) 0.005(3) 0.003(3) 0.003(3)
C24A 0.020(3) 0.016(3) 0.020(3) -0.004(2) -0.006(2) 0.004(2)
C22 0.027(3) 0.026(3) 0.024(3) 0.003(3) 0.013(3) -0.006(3)
C14A 0.023(3) 0.014(3) 0.024(3) 0.001(2) 0.007(2) -0.001(2)
C25A 0.029(3) 0.017(3) 0.028(3) -0.005(3) 0.000(3) 0.010(2)
C33 0.016(3) 0.017(3) 0.016(3) -0.003(2) 0.007(2) 0.000(2)
C24 0.015(3) 0.025(3) 0.016(3) 0.000(2) 0.002(2) 0.005(2)
C13 0.019(3) 0.017(3) 0.020(3) -0.001(2) -0.001(2) 0.000(2)
C13A 0.030(3) 0.017(3) 0.023(3) -0.006(2) 0.011(3) -0.002(2)
C12 0.017(3) 0.018(3) 0.019(3) 0.003(2) 0.003(2) 0.000(2)
C27 0.012(3) 0.024(3) 0.016(3) -0.004(2) -0.002(2) 0.005(2)
C31A 0.034(3) 0.015(3) 0.035(4) 0.004(3) 0.006(3) 0.005(3)
C14 0.018(3) 0.021(3) 0.024(3) 0.004(2) 0.002(2) -0.003(2)
C34 0.014(3) 0.025(3) 0.019(3) 0.001(2) 0.005(2) -0.003(2)
C32 0.024(3) 0.016(3) 0.026(3) -0.002(2) 0.001(2) -0.002(2)
C11 0.019(3) 0.019(3) 0.020(3) 0.004(2) 0.006(2) 0.000(2)
C25 0.026(3) 0.029(3) 0.019(3) 0.004(2) 0.007(2) 0.004(3)
C35A 0.026(3) 0.043(4) 0.029(4) 0.012(3) -0.008(3) -0.007(3)
C22A 0.031(3) 0.023(3) 0.037(4) -0.006(3) 0.012(3) -0.006(3)
C34A 0.020(3) 0.024(3) 0.028(3) 0.006(3) 0.004(3) -0.002(2)
C11A 0.027(3) 0.025(3) 0.029(3) 0.012(3) 0.007(3) -0.001(3)
C23A 0.021(3) 0.021(3) 0.020(3) -0.006(2) -0.002(2) 0.003(2)
C21A 0.034(3) 0.018(3) 0.036(4) 0.006(3) 0.011(3) 0.001(3)
C26 0.034(3) 0.030(3) 0.021(3) -0.005(3) 0.008(3) 0.013(3)
C32A 0.030(3) 0.028(3) 0.037(4) 0.006(3) 0.007(3) 0.006(3)
C21 0.026(3) 0.027(3) 0.015(3) -0.003(2) 0.006(2) 0.001(3)
C31 0.016(3) 0.023(3) 0.026(3) 0.002(2) 0.003(2) -0.004(2)
C35 0.028(3) 0.030(3) 0.032(4) 0.001(3) 0.001(3) -0.010(3)
C36 0.033(4) 0.048(4) 0.030(4) 0.004(3) -0.018(3) -0.014(3)
C15 0.018(3) 0.037(4) 0.036(4) 0.016(3) -0.003(3) 0.002(3)
C15A 0.018(3) 0.031(3) 0.041(4) 0.003(3) 0.009(3) -0.003(3)
C16 0.018(3) 0.047(4) 0.041(4) 0.015(3) 0.003(3) 0.000(3)
C12A 0.028(3) 0.028(3) 0.024(3) 0.003(3) 0.010(3) 0.000(3)
C40 0.029(4) 0.020(3) 0.039(4) -0.009(3) 0.012(3) -0.001(3)
C41 0.035(4) 0.042(4) 0.044(4) 0.006(3) 0.014(3) -0.001(3)
C42 0.037(4) 0.028(4) 0.074(5) -0.003(3) 0.028(4) -0.008(3)
C50 0.106(9) 0.049(6) 0.165(12) 0.036(7) 0.080(8) 0.031(6)
C51 0.054(5) 0.095(7) 0.097(8) 0.028(6) 0.031(5) 0.020(5)
C52 0.173(14) 0.149(14) 0.197(16) 0.063(12) -0.080(12) -0.069(12)
C91 0.120(10) 0.251(21) 0.293(19) -0.162(16) -0.055(11) 0.031(10)
C92 0.104(11) 0.046(8) 0.114(12) 0.030(7) -0.006(8) -0.003(7)
C93 0.090(11) 0.029(8) 0.105(13) 0.015(7) 0.003(9) 0.006(7)
C94 0.090(13) 0.053(13) 0.135(19) -0.014(12) -0.011(11) -0.009(9)
C95 0.068(11) 0.107(24) 0.069(13) 0.035(10) 0.000(9) 0.015(10)
C96 0.110(13) 0.041(8) 0.131(14) 0.034(9) 0.019(11) 0.011(8)

loop_
_atom_site_label
_atom_site_type_symbol
_atom_site_fract_x
_atom_site_fract_y
_atom_site_fract_z
_atom_site_U_iso_or_equiv
_atom_site_thermal_displace_type
_atom_site_occupancy
_atom_site_calc_flag
_atom_site_refinement_flags
_atom_site_disorder_group
Fe1 Fe 0.60490(6) 0.21017(3) 0.59769(4) 0.0146(2) Uani 1 d . .
Br1 Br 1.15220(6) 0.02970(3) 0.67560(4) 0.0481(2) Uani 1 d . .
O32 O 0.5615(3) 0.12832(14) 0.5650(2) 0.0179(8) Uani 1 d . .
O23 O 0.6220(3) 0.28402(15) 0.6430(2) 0.0198(8) Uani 1 d . .
O13 O 0.7381(3) 0.22377(15) 0.5439(2) 0.0182(8) Uani 1 d . .
O12 O 0.7394(3) 0.16797(14) 0.6650(2) 0.0175(8) Uani 1 d . .
O12A O 0.9614(3) 0.3007(2) 0.4145(2) 0.0295(10) Uani 1 d . .
O33 O 0.4714(3) 0.23630(15) 0.5275(2) 0.0199(8) Uani 1 d . .
O22 O 0.4912(3) 0.18637(15) 0.6680(2) 0.0198(8) Uani 1 d . .
O22A O 0.6322(4) 0.4636(2) 0.6652(2) 0.0333(10) Uani 1 d . .
O32A O 0.2776(4) 0.3276(2) 0.3611(2) 0.0402(11) Uani 1 d . .
O40 O 0.2337(3) -0.0148(2) 0.4637(2) 0.0296(9) Uani 1 d . .
O50 O 0.4542(6) 0.0072(3) 0.8920(3) 0.081(2) Uani 1 d . .
O90 O 0.5048(9) -0.1659(6) 0.7291(5) 0.109(7) Uani 0.71(3) d P .
N12A N 0.7624(4) 0.2890(2) 0.4372(2) 0.0226(10) Uani 1 d . .
H12A H 0.7134(4) 0.2715(2) 0.4611(2) 0.027 Uiso 1 calc R .
N22 N 0.4718(4) 0.1815(2) 0.7782(2) 0.0236(11) Uani 1 d . .
H22A H 0.4759(4) 0.1990(2) 0.8167(2) 0.028 Uiso 1 calc R .
N32A N 0.3912(4) 0.3365(2) 0.4655(2) 0.0273(11) Uani 1 d . .
H32A H 0.4236(4) 0.3199(2) 0.5029(2) 0.033 Uiso 1 calc R .
N22A N 0.6840(4) 0.3889(2) 0.6025(2) 0.0266(11) Uani 1 d . .
H22B H 0.6762(4) 0.3524(2) 0.5940(2) 0.032 Uiso 1 calc R .
N1 N 0.5954(4) 0.0674(2) 0.7034(2) 0.0172(10) Uani 1 d . .
H1A H 0.5975(44) 0.0978(22) 0.6824(24) 0.006(13) Uiso 1 d . .
N12 N 0.8980(4) 0.1053(2) 0.6873(2) 0.0200(10) Uani 1 d . .
H12B H 0.9692(4) 0.0927(2) 0.6783(2) 0.024 Uiso 1 calc R .
N32 N 0.4161(4) 0.0593(2) 0.5458(2) 0.0209(10) Uani 1 d . .
H32B H 0.3417(4) 0.0488(2) 0.5275(2) 0.025 Uiso 1 calc R .
N1A N 0.6307(4) 0.4033(2) 0.4514(2) 0.0256(11) Uani 1 d . .
N40 N 0.1179(4) -0.0782(2) 0.5158(3) 0.0313(12) Uani 1 d . .
N50 N 0.3672(7) -0.0780(4) 0.9039(4) 0.086(2) Uani 1 d . .
C23 C 0.4850(4) 0.2124(2) 0.7242(3) 0.0180(12) Uani 1 d . .
C17 C 0.8634(5) 0.2192(2) 0.5570(3) 0.0179(12) Uani 1 d . .
C37 C 0.3974(5) 0.2080(2) 0.4776(3) 0.0193(12) Uani 1 d . .
C33A C 0.3315(5) 0.3045(3) 0.4144(3) 0.0264(14) Uani 1 d . .
C24A C 0.5551(5) 0.3707(2) 0.6921(3) 0.0197(12) Uani 1 d . .
C22 C 0.4505(5) 0.1191(2) 0.7766(3) 0.0246(13) Uani 1 d . .
H22C H 0.3884(5) 0.1101(2) 0.7370(3) 0.030 Uiso 1 calc R .
H22D H 0.4146(5) 0.1083(2) 0.8168(3) 0.030 Uiso 1 calc R .
C14A C 0.9397(5) 0.2474(2) 0.5145(3) 0.0203(12) Uani 1 d . .
C25A C 0.4856(5) 0.3967(2) 0.7375(3) 0.0254(13) Uani 1 d . .
H25A H 0.4836(5) 0.4369(2) 0.7404(3) 0.030 Uiso 1 calc R .
C33 C 0.4566(5) 0.1116(2) 0.5318(3) 0.0159(11) Uani 1 d . .
C24 C 0.4887(5) 0.2764(2) 0.7290(3) 0.0189(12) Uani 1 d . .
C13 C 0.8489(5) 0.1518(2) 0.6556(3) 0.0188(12) Uani 1 d . .
C13A C 0.8877(5) 0.2808(2) 0.4518(3) 0.0224(13) Uani 1 d . .
C12 C 0.8370(5) 0.0738(2) 0.7374(3) 0.0179(12) Uani 1 d . .
H12C H 0.8113(5) 0.1015(2) 0.7693(3) 0.022 Uiso 1 calc R .
H12D H 0.8989(5) 0.0483(2) 0.7630(3) 0.022 Uiso 1 calc R .
C27 C 0.5554(5) 0.3095(2) 0.6862(3) 0.0179(12) Uani 1 d . .
C31A C 0.5027(5) 0.4162(2) 0.4162(3) 0.0281(14) Uani 1 d . .
H31A H 0.4880(5) 0.3953(2) 0.3732(3) 0.034 Uiso 1 calc R .
H31B H 0.4958(5) 0.4572(2) 0.4061(3) 0.034 Uiso 1 calc R .
C14 C 0.9236(5) 0.1845(2) 0.6119(3) 0.0212(12) Uani 1 d . .
C34 C 0.3835(5) 0.1470(2) 0.4778(3) 0.0193(12) Uani 1 d . .
C32 C 0.4937(5) 0.0189(2) 0.5914(3) 0.0221(13) Uani 1 d . .
H32C H 0.5802(5) 0.0217(2) 0.5828(3) 0.027 Uiso 1 calc R .
H32D H 0.4647(5) -0.0201(2) 0.5798(3) 0.027 Uiso 1 calc R .
C11 C 0.7222(5) 0.0378(2) 0.7082(3) 0.0189(12) Uani 1 d . .
H11A H 0.7331(5) 0.0251(2) 0.6629(3) 0.023 Uiso 1 calc R .
H11B H 0.7207(5) 0.0034(2) 0.7362(3) 0.023 Uiso 1 calc R .
C25 C 0.4218(5) 0.3048(2) 0.7747(3) 0.0242(13) Uani 1 d . .
H25B H 0.3783(5) 0.2831(2) 0.8030(3) 0.029 Uiso 1 calc R .
C35A C 0.2521(5) 0.2099(3) 0.3713(3) 0.0340(15) Uani 1 d . .
H35A H 0.2084(5) 0.2307(3) 0.3349(3) 0.041 Uiso 1 calc R .
C22A C 0.7584(5) 0.4239(2) 0.5629(3) 0.0291(14) Uani 1 d . .
H22E H 0.8253(5) 0.4004(2) 0.5493(3) 0.035 Uiso 1 calc R .
H22F H 0.7975(5) 0.4553(2) 0.5911(3) 0.035 Uiso 1 calc R .
C34A C 0.3277(5) 0.2402(2) 0.4231(3) 0.0240(13) Uani 1 d . .
C11A C 0.7171(5) 0.3906(2) 0.4023(3) 0.0267(13) Uani 1 d . .
H11C H 0.8032(5) 0.3994(2) 0.4228(3) 0.032 Uiso 1 calc R .
H11D H 0.6959(5) 0.4147(2) 0.3622(3) 0.032 Uiso 1 calc R .
C23A C 0.6269(5) 0.4117(2) 0.6521(3) 0.0213(13) Uani 1 d . .
C21A C 0.6788(5) 0.4490(2) 0.4996(3) 0.0286(14) Uani 1 d . .
H21A H 0.6085(5) 0.4704(2) 0.5127(3) 0.034 Uiso 1 calc R .
H21B H 0.7296(5) 0.4758(2) 0.4776(3) 0.034 Uiso 1 calc R .
C26 C 0.4194(5) 0.3638(2) 0.7783(3) 0.0280(14) Uani 1 d . .
H26A H 0.3731(5) 0.3819(2) 0.8083(3) 0.034 Uiso 1 calc R .
C32A C 0.4026(5) 0.3991(2) 0.4592(3) 0.0315(14) Uani 1 d . .
H32E H 0.4240(5) 0.4159(2) 0.5044(3) 0.038 Uiso 1 calc R .
H32F H 0.3217(5) 0.4149(2) 0.4387(3) 0.038 Uiso 1 calc R .
C21 C 0.5672(5) 0.0818(2) 0.7739(3) 0.0224(13) Uani 1 d . .
H21C H 0.6399(5) 0.1017(2) 0.7986(3) 0.027 Uiso 1 calc R .
H21D H 0.5572(5) 0.0459(2) 0.7977(3) 0.027 Uiso 1 calc R .
C31 C 0.4928(5) 0.0282(2) 0.6668(3) 0.0217(12) Uani 1 d . .
H31C H 0.5000(5) -0.0093(2) 0.6891(3) 0.026 Uiso 1 calc R .
H31D H 0.4114(5) 0.0443(2) 0.6725(3) 0.026 Uiso 1 calc R .
C35 C 0.3052(5) 0.1199(3) 0.4245(3) 0.0305(14) Uani 1 d . .
H35B H 0.2970(5) 0.0799(3) 0.4248(3) 0.037 Uiso 1 calc R .
C36 C 0.2396(6) 0.1512(3) 0.3716(3) 0.039(2) Uani 1 d . .
H36A H 0.1873(6) 0.1326(3) 0.3364(3) 0.047 Uiso 1 calc R .
C15 C 1.0562(5) 0.1820(3) 0.6245(3) 0.0309(15) Uani 1 d . .
H15A H 1.0959(5) 0.1597(3) 0.6606(3) 0.037 Uiso 1 calc R .
C15A C 1.0705(5) 0.2435(2) 0.5295(3) 0.0293(14) Uani 1 d . .
H15B H 1.1197(5) 0.2627(2) 0.5018(3) 0.035 Uiso 1 calc R .
C16 C 1.1287(5) 0.2119(3) 0.5843(3) 0.036(2) Uani 1 d . .
H16A H 1.2164(5) 0.2107(3) 0.5942(3) 0.043 Uiso 1 calc R .
C12A C 0.7075(5) 0.3271(2) 0.3817(3) 0.0259(13) Uani 1 d . .
H12E H 0.6194(5) 0.3171(2) 0.3679(3) 0.031 Uiso 1 calc R .
H12F H 0.7508(5) 0.3212(2) 0.3427(3) 0.031 Uiso 1 calc R .
C40 C 0.1318(6) -0.0373(2) 0.4711(3) 0.0285(14) Uani 1 d . .
H40A H 0.0596(6) -0.0245(2) 0.4431(3) 0.034 Uiso 1 calc R .
C41 C 0.2286(6) -0.1000(3) 0.5617(3) 0.040(2) Uani 1 d . .
H41A H 0.2025(6) -0.1294(3) 0.5908(3) 0.059 Uiso 1 calc R .
H41B H 0.2677(6) -0.0688(3) 0.5891(3) 0.059 Uiso 1 calc R .
H41C H 0.2880(6) -0.1161(3) 0.5352(3) 0.059 Uiso 1 calc R .
C42 C -0.0065(6) -0.0961(3) 0.5296(4) 0.044(2) Uani 1 d . .
H42A H 0.0031(6) -0.1262(3) 0.5634(4) 0.066 Uiso 1 calc R .
H42B H -0.0556(6) -0.1103(3) 0.4884(4) 0.066 Uiso 1 calc R .
H42C H -0.0487(6) -0.0636(3) 0.5461(4) 0.066 Uiso 1 calc R .
C50 C 0.3848(11) -0.0364(4) 0.8696(7) 0.100(4) Uani 1 d . .
H50 H 0.3459(11) -0.0358(4) 0.8243(7) 0.121 Uiso 1 calc R .
C51 C 0.4144(8) -0.0833(4) 0.9749(5) 0.080(3) Uani 1 d . .
H51A H 0.3887(8) -0.1199(4) 0.9912(5) 0.119 Uiso 1 calc R .
H51B H 0.3813(8) -0.0525(4) 0.9994(5) 0.119 Uiso 1 calc R .
H51C H 0.5049(8) -0.0812(4) 0.9817(5) 0.119 Uiso 1 calc R .
C52 C 0.2953(14) -0.1284(6) 0.8763(8) 0.184(8) Uani 1 d . .
H52A H 0.2928(14) -0.1563(6) 0.9120(8) 0.276 Uiso 1 calc R .
H52B H 0.3349(14) -0.1453(6) 0.8408(8) 0.276 Uiso 1 calc R .
H52C H 0.2108(14) -0.1168(6) 0.8580(8) 0.276 Uiso 1 calc R .
C91 C 0.5769(11) -0.1491(7) 0.7833(9) 0.231(12) Uani 1.41(5) d P .
C92 C 0.4604(12) -0.1097(5) 0.6967(7) 0.090(6) Uani 0.82(3) d P .
C93 C 0.5640(14) -0.0864(6) 0.7548(8) 0.076(7) Uani 0.67(3) d P .
C94 C 0.4398(16) -0.2117(8) 0.7006(11) 0.096(10) Uani 0.67(4) d P .
C95 C 0.4297(15) -0.1672(10) 0.6710(8) 0.082(10) Uani 0.62(4) d P .
C96 C 0.5518(17) -0.2410(6) 0.7426(9) 0.094(5) Uani 0.60 d P .

loop_
_atom_type_symbol
_atom_type_description
_atom_type_scat_dispersion_real
_atom_type_scat_dispersion_imag
_atom_type_scat_source
C C 0.0033 0.0016 'International Tables Vol C Tables 4.2.6.8 and 6.1.1.4'
H H 0.0000 0.0000 'International Tables Vol C Tables 4.2.6.8 and 6.1.1.4'
N N 0.0061 0.0033 'International Tables Vol C Tables 4.2.6.8 and 6.1.1.4'
O O 0.0106 0.0060 'International Tables Vol C Tables 4.2.6.8 and 6.1.1.4'
Fe Fe 0.3463 0.8444 'International Tables Vol C Tables 4.2.6.8 and 6.1.1.4'
Br Br -0.2901 2.4595 'International Tables Vol C Tables 4.2.6.8 and 6.1.1.4'

loop_
_geom_angle_atom_site_label_1
_geom_angle_atom_site_label_2
_geom_angle_atom_site_label_3
_geom_angle
_geom_angle_site_symmetry_1
_geom_angle_site_symmetry_3
_geom_angle_publ_flag
O23 Fe1 O33 93.79(14) . . ?
O23 Fe1 O13 95.07(14) . . ?
O33 Fe1 O13 94.58(14) . . ?
O23 Fe1 O32 167.43(14) . . ?
O33 Fe1 O32 87.31(14) . . ?
O13 Fe1 O32 97.33(14) . . ?
O23 Fe1 O12 96.33(14) . . ?
O33 Fe1 O12 169.76(14) . . ?
O13 Fe1 O12 86.08(13) . . ?
O32 Fe1 O12 82.48(13) . . ?
O23 Fe1 O22 86.78(14) . . ?
O33 Fe1 O22 96.97(14) . . ?
O13 Fe1 O22 168.16(14) . . ?
O32 Fe1 O22 80.66(14) . . ?
O12 Fe1 O22 82.10(13) . . ?
C33 O32 Fe1 126.1(3) . . ?
C27 O23 Fe1 132.1(3) . . ?
C17 O13 Fe1 133.4(3) . . ?
C13 O12 Fe1 127.9(3) . . ?
C37 O33 Fe1 131.9(3) . . ?
C23 O22 Fe1 125.5(3) . . ?
C91 O90 C95 163.8(18) . . ?
C91 O90 C94 142.9(17) . . ?
C95 O90 C94 53.0(11) . . ?
C91 O90 C92 102.0(13) . . ?
C95 O90 C92 61.8(13) . . ?
C94 O90 C92 113.2(13) . . ?
C91 O90 C96 92.7(12) . . ?
C95 O90 C96 103.2(14) . . ?
C94 O90 C96 54.8(12) . . ?
C92 O90 C96 163.2(11) . . ?
C13A N12A C12A 121.3(4) . . ?
C23 N22 C22 123.7(5) . . ?
C33A N32A C32A 121.4(5) . . ?
C23A N22A C22A 121.9(5) . . ?
C11 N1 C21 110.2(4) . . ?
C11 N1 C31 109.8(4) . . ?
C21 N1 C31 109.9(4) . . ?
C13 N12 C12 122.9(4) . . ?
C33 N32 C32 122.4(4) . . ?
C21A N1A C31A 112.0(4) . . ?
C21A N1A C11A 112.4(4) . . ?
C31A N1A C11A 111.2(4) . . ?
C40 N40 C42 122.0(5) . . ?
C40 N40 C41 119.9(5) . . ?
C42 N40 C41 117.3(5) . . ?
C50 N50 C51 124.2(11) . . ?
C50 N50 C52 122.9(11) . . ?
C51 N50 C52 112.8(10) . . ?
O22 C23 N22 118.9(5) . . ?
O22 C23 C24 121.4(5) . . ?
N22 C23 C24 119.7(5) . . ?
O13 C17 C14A 120.2(4) . . ?
O13 C17 C14 121.3(4) . . ?
C14A C17 C14 118.5(5) . . ?
O33 C37 C34 122.2(5) . . ?
O33 C37 C34A 119.2(5) . . ?
C34 C37 C34A 118.6(5) . . ?
O32A C33A N32A 120.8(5) . . ?
O32A C33A C34A 120.4(5) . . ?
N32A C33A C34A 118.7(5) . . ?
C25A C24A C27 119.5(5) . . ?
C25A C24A C23A 115.7(5) . . ?
C27 C24A C23A 124.8(5) . . ?
N22 C22 C21 115.6(4) . . ?
C15A C14A C17 119.8(5) . . ?
C15A C14A C13A 116.4(5) . . ?
C17 C14A C13A 123.8(5) . . ?
C26 C25A C24A 121.0(5) . . ?
O32 C33 N32 117.4(4) . . ?
O32 C33 C34 122.4(4) . . ?
N32 C33 C34 120.2(4) . . ?
C25 C24 C27 119.4(5) . . ?
C25 C24 C23 119.8(5) . . ?
C27 C24 C23 120.7(5) . . ?
O12 C13 N12 118.7(5) . . ?
O12 C13 C14 122.1(5) . . ?
N12 C13 C14 119.2(5) . . ?
O12A C13A N12A 121.5(5) . . ?
O12A C13A C14A 119.6(5) . . ?
N12A C13A C14A 118.9(5) . . ?
N12 C12 C11 115.6(4) . . ?
O23 C27 C24 121.2(5) . . ?
O23 C27 C24A 120.1(5) . . ?
C24 C27 C24A 118.7(5) . . ?
N1A C31A C32A 111.5(5) . . ?
C15 C14 C17 119.1(5) . . ?
C15 C14 C13 119.9(5) . . ?
C17 C14 C13 121.0(5) . . ?
C35 C34 C37 119.7(5) . . ?
C35 C34 C33 119.6(5) . . ?
C37 C34 C33 120.7(5) . . ?
N32 C32 C31 115.5(4) . . ?
N1 C11 C12 116.3(4) . . ?
C26 C25 C24 121.1(5) . . ?
C36 C35A C34A 122.9(5) . . ?
N22A C22A C21A 112.0(5) . . ?
C35A C34A C37 118.3(5) . . ?
C35A C34A C33A 115.9(5) . . ?
C37 C34A C33A 125.8(5) . . ?
N1A C11A C12A 110.3(4) . . ?
O22A C23A N22A 121.9(5) . . ?
O22A C23A C24A 120.6(5) . . ?
N22A C23A C24A 117.6(5) . . ?
N1A C21A C22A 111.2(4) . . ?
C25 C26 C25A 120.2(5) . . ?
N32A C32A C31A 112.3(5) . . ?
N1 C21 C22 115.9(4) . . ?
C32 C31 N1 116.3(4) . . ?
C36 C35 C34 121.4(6) . . ?
C35A C36 C35 119.1(5) . . ?
C16 C15 C14 121.3(5) . . ?
C16 C15A C14A 121.5(5) . . ?
C15A C16 C15 119.6(5) . . ?
N12A C12A C11A 112.0(5) . . ?
O40 C40 N40 125.1(6) . . ?
N50 C50 O50 123.9(13) . . ?
O90 C91 C93 88.2(14) . . ?
C95 C92 O90 52.5(8) . . ?
C95 C92 C93 132.3(11) . . ?
O90 C92 C93 80.8(8) . . ?
C91 C93 C92 87.7(10) . . ?
C95 C94 O90 61.7(12) . . ?
C95 C94 C96 131.9(16) . . ?
O90 C94 C96 78.7(12) . . ?
C94 C95 O90 65.4(11) . . ?
C94 C95 C92 128.8(17) . . ?
O90 C95 C92 65.7(12) . . ?
C94 C96 O90 46.5(7) . . ?

loop_
_geom_bond_atom_site_label_1
_geom_bond_atom_site_label_2
_geom_bond_distance
_geom_bond_site_symmetry_2
_geom_bond_publ_flag
Fe1 O23 1.924(3) . ?
Fe1 O33 1.933(3) . ?
Fe1 O13 1.934(3) . ?
Fe1 O32 2.030(3) . ?
Fe1 O12 2.054(3) . ?
Fe1 O22 2.063(3) . ?
O32 C33 1.273(6) . ?
O23 C27 1.332(6) . ?
O13 C17 1.331(6) . ?
O12 C13 1.272(6) . ?
O12A C13A 1.249(6) . ?
O33 C37 1.340(6) . ?
O22 C23 1.277(6) . ?
O22A C23A 1.227(6) . ?
O32A C33A 1.245(6) . ?
O40 C40 1.239(6) . ?
O50 C50 1.290(13) . ?
O90 C91 1.284(14) . ?
O90 C95 1.30(2) . ?
O90 C94 1.34(2) . ?
O90 C92 1.49(2) . ?
O90 C96 1.82(2) . ?
N12A C13A 1.344(7) . ?
N12A C12A 1.462(7) . ?
N22 C23 1.312(7) . ?
N22 C22 1.459(7) . ?
N32A C33A 1.335(7) . ?
N32A C32A 1.458(7) . ?
N22A C23A 1.342(7) . ?
N22A C22A 1.450(7) . ?
N1 C11 1.512(6) . ?
N1 C21 1.512(6) . ?
N1 C31 1.520(6) . ?
N12 C13 1.315(6) . ?
N12 C12 1.464(6) . ?
N32 C33 1.326(6) . ?
N32 C32 1.466(7) . ?
N1A C21A 1.463(7) . ?
N1A C31A 1.471(7) . ?
N1A C11A 1.473(7) . ?
N40 C40 1.318(7) . ?
N40 C42 1.462(7) . ?
N40 C41 1.470(8) . ?
N50 C50 1.208(11) . ?
N50 C51 1.427(11) . ?
N50 C52 1.456(14) . ?
C23 C24 1.483(7) . ?
C17 C14A 1.420(7) . ?
C17 C14 1.423(7) . ?
C37 C34 1.418(7) . ?
C37 C34A 1.426(7) . ?
C33A C34A 1.496(8) . ?
C24A C25A 1.391(7) . ?
C24A C27 1.420(7) . ?
C24A C23A 1.518(8) . ?
C22 C21 1.526(7) . ?
C14A C15A 1.390(7) . ?
C14A C13A 1.497(7) . ?
C25A C26 1.384(8) . ?
C33 C34 1.474(7) . ?
C24 C25 1.401(7) . ?
C24 C27 1.416(7) . ?
C13 C14 1.475(7) . ?
C12 C11 1.523(7) . ?
C31A C32A 1.523(8) . ?
C14 C15 1.406(7) . ?
C34 C35 1.393(8) . ?
C32 C31 1.512(7) . ?
C25 C26 1.367(8) . ?
C35A C36 1.362(9) . ?
C35A C34A 1.396(8) . ?
C22A C21A 1.521(8) . ?
C11A C12A 1.522(8) . ?
C35 C36 1.377(8) . ?
C15 C16 1.381(8) . ?
C15A C16 1.378(8) . ?
C91 C93 1.55(2) . ?
C92 C95 1.44(3) . ?
C92 C93 1.57(2) . ?
C94 C95 1.18(2) . ?
C94 C96 1.51(3) . ?
